data_7160362
loop_
_publ_author_name
'YOUSSEF-SALIBA, Sparta'
'MAYET, Cl\'ementine'
'Elslande, Elsa Van'
'LE GOFF, G\'eraldine'
'BETZER, Jean-Francois'

_publ_section_title
;
 Efficient Piancatelli rearrangements of HMF derivatives under microwave
 activation or subcritical water conditions to produce functionalized
 hydroxylated cyclopentenones
;
_journal_name_full 'Organic &amp; Biomolecular Chemistry'
_journal_paper_doi 10.1039/D4OB01899K
_journal_year 2025
_chemical_formula_moiety 'C35 H48 N2 O8 Rh2'
_chemical_formula_sum 'C35 H48 N2 O8 Rh2'
_chemical_formula_weight 830.57
_space_group_crystal_system monoclinic
_space_group_IT_number 14
_space_group_name_Hall '-P 2yn'
_space_group_name_H-M_alt 'P 1 21/n 1'
_atom_sites_solution_hydrogens mixed
_atom_sites_solution_primary dual
_audit_block_doi 10.5517/ccdc.csd.cc2l01pc
_audit_creation_date 2024-09-11
_audit_creation_method
;
Olex2 1.3
(compiled 2020.11.12 svn.r5f609507 for OlexSys, GUI svn.r6408)
;
_audit_update_record
;
2024-09-11 deposited with the CCDC.	2025-02-05 downloaded from the CCDC.
;
_cell_angle_alpha 90
_cell_angle_beta 95.754(3)
_cell_angle_gamma 90
_cell_formula_units_Z 4
_cell_length_a 10.6750(4)
_cell_length_b 16.8487(5)
_cell_length_c 21.2526(7)
_cell_measurement_reflns_used 18067
_cell_measurement_temperature 293(2)
_cell_measurement_theta_max 30.9910
_cell_measurement_theta_min 2.5430
_cell_volume 3803.2(2)
_computing_cell_refinement 'CrysAlisPro 1.171.43.134a (Rigaku OD, 2024)'
_computing_data_collection 'CrysAlisPro system (CCD 43.134a 64-bit (release 09-08-2024))'
_computing_data_reduction 'CrysAlisPro 1.171.43.134a (Rigaku OD, 2024)'
_computing_molecular_graphics 'Olex2 1.3 (Dolomanov et al., 2009)'
_computing_publication_material 'Olex2 1.3 (Dolomanov et al., 2009)'
_computing_structure_refinement 'SHELXL 2018/3 (Sheldrick, 2015)'
_computing_structure_solution 'SHELXT 2018/2 (Sheldrick, 2018)'
_diffrn_ambient_temperature 293(2)
_diffrn_detector 'Dectris PILATUS3 R 200K-A area detector'
_diffrn_detector_area_resol_mean 5.8140
_diffrn_detector_type 'Hybrid Photon Counting area detector'
_diffrn_measured_fraction_theta_full 0.999
_diffrn_measured_fraction_theta_max 0.999
_diffrn_measurement_details
;
List of Runs (angles in degrees, time in seconds):

 # Type Start End Width t~exp~ \w \q \k \f Frames
#--------------------------------------------------------------------------
 1 \w -85.00 -8.00 0.50 20.00 -- -0.60 -76.00 -94.00 154
 2 \w -50.00 33.00 0.50 20.00 -- -0.60 -82.00-180.00 166
 3 \w 17.00 43.00 0.50 20.00 -- -0.60 19.00 120.00 52
 4 \w 49.00 89.00 0.50 20.00 -- -0.60 19.00 120.00 80
 5 \w -29.00 -2.00 0.50 20.00 -- -0.60 -77.00 30.00 54
 6 \w -75.00 29.00 0.50 20.00 -- -0.60 -77.00 90.00 208
 7 \w -7.00 21.00 0.50 20.00 -- -0.60 -57.00 30.00 56
 8 \w -55.00 -12.00 0.50 20.00 -- -0.60 -77.00-150.00 86
;
_diffrn_measurement_device 'kappa gonio four-circle diffractometer'
_diffrn_measurement_device_type 'XtaLAB PRO'
_diffrn_measurement_method '\w scans'
_diffrn_orient_matrix_type 'CrysAlisPro convention (1999,Acta A55,543-557)'
_diffrn_orient_matrix_UB_11 -0.0004850000
_diffrn_orient_matrix_UB_12 -0.0308116000
_diffrn_orient_matrix_UB_13 0.0226864000
_diffrn_orient_matrix_UB_21 0.0521321000
_diffrn_orient_matrix_UB_22 0.0177540000
_diffrn_orient_matrix_UB_23 0.0180385000
_diffrn_orient_matrix_UB_31 -0.0417792000
_diffrn_orient_matrix_UB_32 0.0225084000
_diffrn_orient_matrix_UB_33 0.0168743000
_diffrn_radiation_collimation '0.3 mm'
_diffrn_radiation_monochromator 'Rigaku Integrated Confocal MaxFlux double bounce multi-layer mirror optics'
_diffrn_radiation_probe x-ray
_diffrn_radiation_type 'Mo K\a'
_diffrn_radiation_wavelength 0.71073
_diffrn_reflns_av_R_equivalents 0.0388
_diffrn_reflns_av_unetI/netI 0.0219
_diffrn_reflns_Laue_measured_fraction_full 0.999
_diffrn_reflns_Laue_measured_fraction_max 0.999
_diffrn_reflns_limit_h_max 13
_diffrn_reflns_limit_h_min -12
_diffrn_reflns_limit_k_max 21
_diffrn_reflns_limit_k_min -21
_diffrn_reflns_limit_l_max 26
_diffrn_reflns_limit_l_min -26
_diffrn_reflns_number 55660
_diffrn_reflns_point_group_measured_fraction_full 0.999
_diffrn_reflns_point_group_measured_fraction_max 0.999
_diffrn_reflns_theta_full 25.242
_diffrn_reflns_theta_max 26.372
_diffrn_reflns_theta_min 2.267
_diffrn_source 'micro-focus sealed X-ray tube'
_diffrn_source_type 'Rigaku micromax 003'
_exptl_absorpt_coefficient_mu 0.916
_exptl_absorpt_correction_T_max 1.00000
_exptl_absorpt_correction_T_min 0.39300
_exptl_absorpt_correction_type multi-scan
_exptl_absorpt_process_details
;
CrysAlisPro 1.171.43.134a (Rigaku Oxford Diffraction, 2024)
Empirical absorption correction using spherical harmonics,
implemented in SCALE3 ABSPACK scaling algorithm.
;
_exptl_crystal_colour purple
_exptl_crystal_colour_primary purple
_exptl_crystal_density_diffrn 1.451
_exptl_crystal_description 'rect. Prism'
_exptl_crystal_F_000 1704
_exptl_crystal_preparation 'slow evaporation'
_exptl_crystal_size_max 0.46
_exptl_crystal_size_mid 0.19
_exptl_crystal_size_min 0.1
_refine_diff_density_max 0.550
_refine_diff_density_min -0.594
_refine_diff_density_rms 0.052
_refine_ls_extinction_method none
_refine_ls_goodness_of_fit_ref 1.072
_refine_ls_hydrogen_treatment mixed
_refine_ls_matrix_type full
_refine_ls_number_parameters 440
_refine_ls_number_reflns 7771
_refine_ls_number_restraints 0
_refine_ls_restrained_S_all 1.072
_refine_ls_R_factor_all 0.0314
_refine_ls_R_factor_gt 0.0252
_refine_ls_shift/su_max 0.002
_refine_ls_shift/su_mean 0.000
_refine_ls_structure_factor_coef Fsqd
_refine_ls_weighting_details 'w=1/[\s^2^(Fo^2^)+(0.0220P)^2^+2.5621P] where P=(Fo^2^+2Fc^2^)/3'
_refine_ls_weighting_scheme calc
_refine_ls_wR_factor_gt 0.0588
_refine_ls_wR_factor_ref 0.0624
_reflns_Friedel_coverage 0.000
_reflns_number_gt 6884
_reflns_number_total 7771
_reflns_threshold_expression 'I > 2\s(I)'
_cod_data_source_file d4ob01899k2.cif
_cod_data_source_block SYS195F0
_cod_database_code 7160362
_shelx_shelxl_version_number 2018/3
_chemical_oxdiff_formula C35H48N2O8Rh2
_shelx_space_group_comment
;
The symmetry employed for this shelxl refinement is uniquely defined
by the following loop, which should always be used as a source of
symmetry information in preference to the above space-group names.
They are only intended as comments.
;
_shelx_estimated_absorpt_t_max 0.914
_shelx_estimated_absorpt_t_min 0.678
_reflns_odcompleteness_completeness 99.81
_reflns_odcompleteness_iscentric 1
_reflns_odcompleteness_theta 26.32
_olex2_refinement_description
;
1. Fixed Uiso
 At 1.2 times of:
  All C(H) groups
 At 1.5 times of:
  All C(H,H,H) groups
2.a Ternary CH refined with riding coordinates:
 C21(H21), C33(H33), C30(H30)
2.b Aromatic/amide H refined with riding coordinates:
 C15(H15), C16(H16), C10(H10), C17(H17), C11(H11), C28(H28), C27(H27), C29(H29)
2.c Idealised Me refined as rotating group:
 C8(H8A,H8B,H8C), C4(H4A,H4B,H4C), C6(H6A,H6B,H6C), C20(H20A,H20B,H20C),
 C2(H2A,H2B,H2C), C34(H34A,H34B,H34C), C23(H23A,H23B,H23C), C22(H22A,H22B,H22C),
  C19(H19A,H19B,H19C), C32(H32A,H32B,H32C), C35(H35A,H35B,H35C), C31(H31A,H31B,
 H31C)
;
_olex2_submission_special_instructions 'No special instructions were received'
_oxdiff_exptl_absorpt_empirical_details
;
Empirical correction (ABSPACK) includes:
- Absorption correction using spherical harmonics
- Frame scaling
;
_oxdiff_exptl_absorpt_empirical_full_max 2.562
_oxdiff_exptl_absorpt_empirical_full_min 0.465

loop_
_space_group_symop_operation_xyz
'x, y, z'
'-x+1/2, y+1/2, -z+1/2'
'-x, -y, -z'
'x-1/2, -y-1/2, z-1/2'

loop_
_atom_site_label
_atom_site_type_symbol
_atom_site_fract_x
_atom_site_fract_y
_atom_site_fract_z
_atom_site_U_iso_or_equiv
_atom_site_adp_type
_atom_site_occupancy
_atom_site_site_symmetry_order
_atom_site_calc_flag
_atom_site_refinement_flags_posn
_atom_site_refinement_flags_adp
_atom_site_refinement_flags_occupancy
_atom_site_disorder_assembly
_atom_site_disorder_group
Rh1 Rh 0.29218(2) 0.68721(2) 0.62766(2) 0.03178(5) Uani 1 1 d . . . . .
Rh2 Rh 0.29219(2) 0.54446(2) 0.64282(2) 0.03699(6) Uani 1 1 d . . . . .
O5 O 0.33644(17) 0.66434(9) 0.53805(7) 0.0472(4) Uani 1 1 d . . . . .
O4 O 0.47869(16) 0.68526(9) 0.66075(8) 0.0469(4) Uani 1 1 d . . . . .
O7 O 0.25318(17) 0.56490(9) 0.73424(7) 0.0464(4) Uani 1 1 d . . . . .
O1 O 0.10639(16) 0.67724(9) 0.59493(9) 0.0490(4) Uani 1 1 d . . . . .
O6 O 0.24748(18) 0.69638(9) 0.71740(7) 0.0475(4) Uani 1 1 d . . . . .
O2 O 0.10615(17) 0.54517(9) 0.61047(9) 0.0517(4) Uani 1 1 d . . . . .
O3 O 0.47925(16) 0.55220(10) 0.67172(9) 0.0509(4) Uani 1 1 d . . . . .
O8 O 0.33192(18) 0.53219(9) 0.55190(8) 0.0509(4) Uani 1 1 d . . . . .
N1 N 0.26773(18) 0.86883(10) 0.66371(8) 0.0362(4) Uani 1 1 d . . . . .
N2 N 0.30407(19) 0.85884(10) 0.56745(8) 0.0380(4) Uani 1 1 d . . . . .
C12 C 0.2506(2) 0.86163(11) 0.73047(9) 0.0358(5) Uani 1 1 d . . . . .
C13 C 0.1279(2) 0.86024(13) 0.74769(10) 0.0413(5) Uani 1 1 d . . . . .
C14 C 0.3567(2) 0.86843(13) 0.77386(11) 0.0425(5) Uani 1 1 d . . . . .
C9 C 0.28890(19) 0.81394(11) 0.61907(9) 0.0302(4) Uani 1 1 d . . . . .
C24 C 0.3278(2) 0.83416(13) 0.50446(10) 0.0410(5) Uani 1 1 d . . . . .
C15 C 0.1135(3) 0.86639(14) 0.81198(11) 0.0488(6) Uani 1 1 d . . . . .
H15 H 0.033023 0.865702 0.825172 0.059 Uiso 1 1 calc R U . . .
C16 C 0.3363(3) 0.87378(14) 0.83763(11) 0.0500(6) Uani 1 1 d . . . . .
H16 H 0.404936 0.877644 0.868073 0.060 Uiso 1 1 calc R U . . .
C3 C 0.5309(2) 0.61919(14) 0.67525(12) 0.0459(5) Uani 1 1 d . . . . .
C7 C 0.2395(2) 0.63551(12) 0.75118(11) 0.0423(5) Uani 1 1 d . . . . .
C5 C 0.3447(2) 0.59340(14) 0.51946(11) 0.0452(5) Uani 1 1 d . . . . .
C10 C 0.2685(3) 0.94509(13) 0.63996(12) 0.0588(8) Uani 1 1 d . . . . .
H10 H 0.255184 0.991740 0.661709 0.071 Uiso 1 1 calc R U . . .
C17 C 0.2161(3) 0.87345(14) 0.85629(11) 0.0495(6) Uani 1 1 d . . . . .
H17 H 0.204397 0.878001 0.898925 0.059 Uiso 1 1 calc R U . . .
C1 C 0.0558(2) 0.60929(15) 0.59176(13) 0.0493(6) Uani 1 1 d . . . . .
C26 C 0.4513(3) 0.81839(16) 0.49243(12) 0.0525(6) Uani 1 1 d . . . . .
C25 C 0.2270(3) 0.83482(17) 0.45801(12) 0.0560(7) Uani 1 1 d . . . . .
C11 C 0.2921(3) 0.93875(14) 0.57992(12) 0.0613(8) Uani 1 1 d . . . . .
H11 H 0.299264 0.980282 0.551672 0.074 Uiso 1 1 calc R U . . .
C18 C 0.0141(3) 0.85533(19) 0.69926(14) 0.0587(7) Uani 1 1 d . . . . .
C21 C 0.4887(3) 0.87309(18) 0.75317(14) 0.0591(7) Uani 1 1 d . . . . .
H21 H 0.482763 0.859613 0.708108 0.071 Uiso 1 1 calc R U . . .
C8 C 0.2103(3) 0.65095(15) 0.81790(13) 0.0675(9) Uani 1 1 d . . . . .
H8A H 0.129478 0.628885 0.823964 0.101 Uiso 1 1 calc R U . . .
H8B H 0.209191 0.707124 0.825370 0.101 Uiso 1 1 calc R U . . .
H8C H 0.273641 0.626676 0.846948 0.101 Uiso 1 1 calc R U . . .
C28 C 0.4714(3) 0.8035(2) 0.42988(14) 0.0737(9) Uani 1 1 d . . . . .
H28 H 0.552190 0.791771 0.419893 0.088 Uiso 1 1 calc R U . . .
C4 C 0.6685(3) 0.62166(19) 0.69927(18) 0.0724(9) Uani 1 1 d . . . . .
H4A H 0.703074 0.672244 0.689421 0.109 Uiso 1 1 calc R U . . .
H4B H 0.712422 0.580329 0.679430 0.109 Uiso 1 1 calc R U . . .
H4C H 0.677836 0.613971 0.744254 0.109 Uiso 1 1 calc R U . . .
C6 C 0.3728(4) 0.58208(19) 0.45192(13) 0.0733(9) Uani 1 1 d . . . . .
H6A H 0.331351 0.535061 0.434961 0.110 Uiso 1 1 calc R U . . .
H6B H 0.462053 0.576758 0.450581 0.110 Uiso 1 1 calc R U . . .
H6C H 0.343008 0.627220 0.427233 0.110 Uiso 1 1 calc R U . . .
C27 C 0.2546(4) 0.8203(2) 0.39644(13) 0.0768(10) Uani 1 1 d . . . . .
H27 H 0.189659 0.820559 0.363802 0.092 Uiso 1 1 calc R U . . .
C33 C 0.5594(3) 0.8185(2) 0.54403(15) 0.0680(8) Uani 1 1 d . . . . .
H33 H 0.523515 0.811989 0.584395 0.082 Uiso 1 1 calc R U . . .
C20 C -0.0669(3) 0.7831(2) 0.7093(2) 0.0874(11) Uani 1 1 d . . . . .
H20A H -0.101577 0.787738 0.749058 0.131 Uiso 1 1 calc R U . . .
H20B H -0.016223 0.736049 0.709284 0.131 Uiso 1 1 calc R U . . .
H20C H -0.134020 0.779968 0.675729 0.131 Uiso 1 1 calc R U . . .
C30 C 0.0926(3) 0.8494(3) 0.47203(15) 0.0794(10) Uani 1 1 d . . . . .
H30 H 0.093556 0.859170 0.517526 0.095 Uiso 1 1 calc R U . . .
C2 C -0.0786(3) 0.6045(2) 0.5626(2) 0.0855(11) Uani 1 1 d . . . . .
H2A H -0.119114 0.654803 0.566841 0.128 Uiso 1 1 calc R U . . .
H2B H -0.122377 0.564291 0.583689 0.128 Uiso 1 1 calc R U . . .
H2C H -0.079831 0.591382 0.518544 0.128 Uiso 1 1 calc R U . . .
C29 C 0.3745(4) 0.8059(2) 0.38289(14) 0.0867(11) Uani 1 1 d . . . . .
H29 H 0.390447 0.797480 0.341190 0.104 Uiso 1 1 calc R U . . .
C34 C 0.6513(4) 0.7498(3) 0.5379(2) 0.1063(15) Uani 1 1 d . . . . .
H34A H 0.694742 0.757487 0.500970 0.159 Uiso 1 1 calc R U . . .
H34B H 0.605616 0.700693 0.534295 0.159 Uiso 1 1 calc R U . . .
H34C H 0.711311 0.748193 0.574730 0.159 Uiso 1 1 calc R U . . .
C23 C 0.5769(3) 0.8131(2) 0.7882(2) 0.0932(12) Uani 1 1 d . . . . .
H23A H 0.595699 0.829696 0.831345 0.140 Uiso 1 1 calc R U . . .
H23B H 0.653514 0.809888 0.768229 0.140 Uiso 1 1 calc R U . . .
H23C H 0.537124 0.761966 0.787153 0.140 Uiso 1 1 calc R U . . .
C22 C 0.5415(4) 0.9569(2) 0.7604(3) 0.1097(16) Uani 1 1 d . . . . .
H22A H 0.485024 0.993300 0.737282 0.165 Uiso 1 1 calc R U . . .
H22B H 0.622181 0.958928 0.744088 0.165 Uiso 1 1 calc R U . . .
H22C H 0.550770 0.971323 0.804295 0.165 Uiso 1 1 calc R U . . .
C19 C -0.0641(4) 0.9309(3) 0.6993(2) 0.1169(18) Uani 1 1 d . . . . .
H19A H -0.131083 0.928600 0.665638 0.175 Uiso 1 1 calc R U . . .
H19B H -0.011562 0.975932 0.693224 0.175 Uiso 1 1 calc R U . . .
H19C H -0.098981 0.935806 0.739026 0.175 Uiso 1 1 calc R U . . .
C32 C 0.0089(4) 0.7775(3) 0.4557(2) 0.1087(15) Uani 1 1 d . . . . .
H32A H -0.071312 0.785394 0.471579 0.163 Uiso 1 1 calc R U . . .
H32B H 0.048139 0.730863 0.474689 0.163 Uiso 1 1 calc R U . . .
H32C H -0.002970 0.770962 0.410649 0.163 Uiso 1 1 calc R U . . .
C35 C 0.6275(5) 0.8975(3) 0.5463(3) 0.142(2) Uani 1 1 d . . . . .
H35A H 0.697250 0.895859 0.578534 0.212 Uiso 1 1 calc R U . . .
H35B H 0.570550 0.938916 0.555828 0.212 Uiso 1 1 calc R U . . .
H35C H 0.657816 0.907776 0.506096 0.212 Uiso 1 1 calc R U . . .
C31 C 0.0366(5) 0.9230(3) 0.4371(3) 0.1305(18) Uani 1 1 d . . . . .
H31A H 0.033366 0.914616 0.392330 0.196 Uiso 1 1 calc R U . . .
H31B H 0.088319 0.968363 0.448681 0.196 Uiso 1 1 calc R U . . .
H31C H -0.046948 0.932113 0.448598 0.196 Uiso 1 1 calc R U . . .
H18 H 0.041(3) 0.8485(19) 0.6601(15) 0.071(9) Uiso 1 1 d . . . . .

loop_
_atom_site_aniso_label
_atom_site_aniso_U_11
_atom_site_aniso_U_22
_atom_site_aniso_U_33
_atom_site_aniso_U_23
_atom_site_aniso_U_13
_atom_site_aniso_U_12
Rh1 0.04226(10) 0.02204(8) 0.03288(9) 0.00230(6) 0.01284(6) 0.00275(6)
Rh2 0.05130(11) 0.02215(8) 0.03947(10) 0.00107(6) 0.01413(7) 0.00359(7)
O5 0.0708(11) 0.0367(9) 0.0373(8) 0.0010(7) 0.0207(8) 0.0041(8)
O4 0.0461(9) 0.0372(9) 0.0573(10) 0.0062(7) 0.0040(8) 0.0010(7)
O7 0.0768(12) 0.0265(7) 0.0392(8) 0.0036(6) 0.0216(8) 0.0028(8)
O1 0.0452(9) 0.0351(9) 0.0672(11) 0.0067(8) 0.0084(8) 0.0037(7)
O6 0.0808(12) 0.0258(7) 0.0399(8) 0.0037(6) 0.0251(8) 0.0040(8)
O2 0.0519(10) 0.0352(9) 0.0682(11) 0.0027(8) 0.0078(8) -0.0040(8)
O3 0.0528(10) 0.0360(9) 0.0641(11) 0.0060(8) 0.0068(8) 0.0095(8)
O8 0.0770(12) 0.0352(9) 0.0434(9) -0.0027(7) 0.0201(8) 0.0059(8)
N1 0.0552(11) 0.0234(8) 0.0315(9) 0.0023(7) 0.0118(8) -0.0008(8)
N2 0.0587(12) 0.0276(9) 0.0297(9) 0.0039(7) 0.0137(8) -0.0009(8)
C12 0.0575(14) 0.0220(9) 0.0296(10) -0.0024(8) 0.0130(9) 0.0012(9)
C13 0.0554(14) 0.0315(11) 0.0385(11) -0.0005(9) 0.0125(10) -0.0031(10)
C14 0.0572(14) 0.0318(11) 0.0392(12) -0.0013(9) 0.0085(10) 0.0042(10)
C9 0.0317(10) 0.0281(10) 0.0318(10) 0.0011(8) 0.0077(8) 0.0007(8)
C24 0.0583(14) 0.0360(11) 0.0309(10) 0.0055(9) 0.0154(10) -0.0008(10)
C15 0.0660(16) 0.0388(12) 0.0455(13) 0.0004(10) 0.0256(12) 0.0005(11)
C16 0.0730(18) 0.0393(13) 0.0361(12) -0.0014(10) -0.0020(11) 0.0042(12)
C3 0.0470(13) 0.0434(13) 0.0480(13) 0.0053(10) 0.0088(10) 0.0066(11)
C7 0.0627(15) 0.0282(10) 0.0389(11) 0.0017(9) 0.0191(10) 0.0019(10)
C5 0.0578(15) 0.0409(12) 0.0390(12) -0.0032(10) 0.0149(11) 0.0058(11)
C10 0.115(2) 0.0187(10) 0.0459(13) 0.0013(9) 0.0247(15) -0.0039(12)
C17 0.0803(19) 0.0364(12) 0.0344(11) -0.0026(9) 0.0179(12) 0.0017(12)
C1 0.0435(13) 0.0444(14) 0.0613(15) 0.0028(11) 0.0124(11) 0.0000(11)
C26 0.0627(16) 0.0532(15) 0.0450(13) 0.0106(11) 0.0217(12) -0.0021(12)
C25 0.0666(17) 0.0637(17) 0.0386(13) 0.0007(12) 0.0102(12) -0.0035(14)
C11 0.113(2) 0.0263(11) 0.0487(14) 0.0085(10) 0.0255(15) -0.0022(13)
C18 0.0570(16) 0.0711(19) 0.0489(15) -0.0032(13) 0.0092(13) -0.0120(14)
C21 0.0521(16) 0.0670(18) 0.0586(16) -0.0071(13) 0.0078(12) 0.0071(13)
C8 0.125(3) 0.0332(13) 0.0500(15) 0.0020(11) 0.0391(16) 0.0073(15)
C28 0.082(2) 0.090(2) 0.0561(17) 0.0062(16) 0.0399(16) 0.0044(18)
C4 0.0528(17) 0.068(2) 0.095(2) 0.0083(17) 0.0005(16) 0.0072(14)
C6 0.121(3) 0.0564(17) 0.0473(15) -0.0052(13) 0.0342(17) 0.0065(18)
C27 0.092(2) 0.102(3) 0.0366(14) -0.0050(15) 0.0049(15) -0.014(2)
C33 0.0601(18) 0.083(2) 0.0637(18) 0.0219(16) 0.0180(14) -0.0017(15)
C20 0.066(2) 0.083(3) 0.112(3) -0.005(2) 0.0043(19) -0.0222(19)
C30 0.068(2) 0.119(3) 0.0508(16) -0.0029(18) -0.0002(14) 0.013(2)
C2 0.0485(18) 0.073(2) 0.132(3) 0.011(2) -0.0040(19) -0.0050(15)
C29 0.111(3) 0.116(3) 0.0386(15) -0.0073(17) 0.0320(18) -0.007(2)
C34 0.073(2) 0.135(4) 0.114(3) 0.033(3) 0.026(2) 0.030(2)
C23 0.067(2) 0.108(3) 0.103(3) -0.010(2) 0.000(2) 0.031(2)
C22 0.074(2) 0.081(3) 0.183(5) -0.009(3) 0.055(3) -0.014(2)
C19 0.112(3) 0.081(3) 0.143(4) 0.008(3) -0.059(3) 0.012(2)
C32 0.074(3) 0.135(4) 0.118(3) 0.036(3) 0.011(2) -0.013(3)
C35 0.125(4) 0.121(4) 0.165(5) 0.041(4) -0.052(4) -0.052(3)
C31 0.115(4) 0.111(4) 0.160(5) 0.007(3) -0.012(3) 0.037(3)

loop_
_atom_type_symbol
_atom_type_description
_atom_type_scat_dispersion_real
_atom_type_scat_dispersion_imag
_atom_type_scat_source
C C 0.0033 0.0016 'International Tables Vol C Tables 4.2.6.8 and 6.1.1.4'
H H 0.0000 0.0000 'International Tables Vol C Tables 4.2.6.8 and 6.1.1.4'
N N 0.0061 0.0033 'International Tables Vol C Tables 4.2.6.8 and 6.1.1.4'
O O 0.0106 0.0060 'International Tables Vol C Tables 4.2.6.8 and 6.1.1.4'
Rh Rh -1.1178 0.9187 'International Tables Vol C Tables 4.2.6.8 and 6.1.1.4'

loop_
_citation_id
_citation_doi
_citation_year
1 10.26434/chemrxiv-2024-vxxlr 2024

loop_
_geom_angle_atom_site_label_1
_geom_angle_atom_site_label_2
_geom_angle_atom_site_label_3
_geom_angle
_geom_angle_site_symmetry_1
_geom_angle_site_symmetry_3
_geom_angle_publ_flag
O5 Rh1 Rh2 86.56(4) . . ?
O5 Rh1 C9 96.42(7) . . ?
O4 Rh1 Rh2 87.21(4) . . ?
O4 Rh1 O5 90.54(7) . . ?
O4 Rh1 C9 93.00(7) . . ?
O1 Rh1 Rh2 87.18(4) . . ?
O1 Rh1 O5 88.54(7) . . ?
O1 Rh1 O4 174.36(6) . . ?
O1 Rh1 C9 92.63(7) . . ?
O6 Rh1 Rh2 86.98(4) . . ?
O6 Rh1 O5 173.52(6) . . ?
O6 Rh1 O4 89.45(8) . . ?
O6 Rh1 O1 90.83(8) . . ?
O6 Rh1 C9 90.05(7) . . ?
C9 Rh1 Rh2 177.01(5) . . ?
O7 Rh2 Rh1 87.83(4) . . ?
O2 Rh2 Rh1 87.84(5) . . ?
O2 Rh2 O7 92.00(8) . . ?
O3 Rh2 Rh1 87.91(5) . . ?
O3 Rh2 O7 89.40(7) . . ?
O3 Rh2 O2 175.47(7) . . ?
O8 Rh2 Rh1 88.38(5) . . ?
O8 Rh2 O7 176.20(6) . . ?
O8 Rh2 O2 88.22(8) . . ?
O8 Rh2 O3 90.09(8) . . ?
C5 O5 Rh1 119.93(14) . . ?
C3 O4 Rh1 119.10(16) . . ?
C7 O7 Rh2 118.03(13) . . ?
C1 O1 Rh1 119.19(16) . . ?
C7 O6 Rh1 120.81(14) . . ?
C1 O2 Rh2 119.01(16) . . ?
C3 O3 Rh2 119.18(15) . . ?
C5 O8 Rh2 118.92(14) . . ?
C9 N1 C12 132.07(17) . . ?
C9 N1 C10 111.74(17) . . ?
C10 N1 C12 116.13(17) . . ?
C9 N2 C24 129.35(18) . . ?
C9 N2 C11 111.59(18) . . ?
C11 N2 C24 119.05(18) . . ?
C13 C12 N1 118.1(2) . . ?
C14 C12 N1 117.8(2) . . ?
C14 C12 C13 123.4(2) . . ?
C12 C13 C18 122.2(2) . . ?
C15 C13 C12 117.0(2) . . ?
C15 C13 C18 120.7(2) . . ?
C12 C14 C16 116.9(2) . . ?
C12 C14 C21 122.0(2) . . ?
C16 C14 C21 121.1(2) . . ?
N1 C9 Rh1 128.36(14) . . ?
N2 C9 Rh1 128.51(14) . . ?
N2 C9 N1 103.11(17) . . ?
C26 C24 N2 118.7(2) . . ?
C25 C24 N2 117.4(2) . . ?
C25 C24 C26 123.5(2) . . ?
C13 C15 H15 119.4 . . ?
C17 C15 C13 121.3(2) . . ?
C17 C15 H15 119.4 . . ?
C14 C16 H16 119.4 . . ?
C17 C16 C14 121.2(2) . . ?
C17 C16 H16 119.4 . . ?
O4 C3 C4 116.6(2) . . ?
O3 C3 O4 126.5(2) . . ?
O3 C3 C4 116.9(2) . . ?
O7 C7 O6 126.3(2) . . ?
O7 C7 C8 118.36(19) . . ?
O6 C7 C8 115.38(19) . . ?
O5 C5 C6 116.3(2) . . ?
O8 C5 O5 126.2(2) . . ?
O8 C5 C6 117.5(2) . . ?
N1 C10 H10 126.7 . . ?
C11 C10 N1 106.5(2) . . ?
C11 C10 H10 126.7 . . ?
C15 C17 C16 120.2(2) . . ?
C15 C17 H17 119.9 . . ?
C16 C17 H17 119.9 . . ?
O1 C1 C2 117.0(2) . . ?
O2 C1 O1 126.6(2) . . ?
O2 C1 C2 116.4(2) . . ?
C24 C26 C33 122.3(2) . . ?
C28 C26 C24 116.7(3) . . ?
C28 C26 C33 121.0(3) . . ?
C24 C25 C27 116.5(3) . . ?
C24 C25 C30 123.0(2) . . ?
C27 C25 C30 120.5(3) . . ?
N2 C11 H11 126.5 . . ?
C10 C11 N2 107.0(2) . . ?
C10 C11 H11 126.5 . . ?
C13 C18 C20 112.2(3) . . ?
C13 C18 C19 110.9(3) . . ?
C13 C18 H18 109(2) . . ?
C20 C18 C19 110.5(3) . . ?
C20 C18 H18 105(2) . . ?
C19 C18 H18 109(2) . . ?
C14 C21 H21 107.5 . . ?
C14 C21 C23 111.7(3) . . ?
C14 C21 C22 111.3(2) . . ?
C23 C21 H21 107.5 . . ?
C22 C21 H21 107.5 . . ?
C22 C21 C23 111.2(3) . . ?
C7 C8 H8A 109.5 . . ?
C7 C8 H8B 109.5 . . ?
C7 C8 H8C 109.5 . . ?
H8A C8 H8B 109.5 . . ?
H8A C8 H8C 109.5 . . ?
H8B C8 H8C 109.5 . . ?
C26 C28 H28 119.5 . . ?
C29 C28 C26 121.1(3) . . ?
C29 C28 H28 119.5 . . ?
C3 C4 H4A 109.5 . . ?
C3 C4 H4B 109.5 . . ?
C3 C4 H4C 109.5 . . ?
H4A C4 H4B 109.5 . . ?
H4A C4 H4C 109.5 . . ?
H4B C4 H4C 109.5 . . ?
C5 C6 H6A 109.5 . . ?
C5 C6 H6B 109.5 . . ?
C5 C6 H6C 109.5 . . ?
H6A C6 H6B 109.5 . . ?
H6A C6 H6C 109.5 . . ?
H6B C6 H6C 109.5 . . ?
C25 C27 H27 119.3 . . ?
C29 C27 C25 121.5(3) . . ?
C29 C27 H27 119.3 . . ?
C26 C33 H33 107.4 . . ?
C26 C33 C34 112.8(3) . . ?
C26 C33 C35 110.7(3) . . ?
C34 C33 H33 107.4 . . ?
C35 C33 H33 107.4 . . ?
C35 C33 C34 110.9(4) . . ?
C18 C20 H20A 109.5 . . ?
C18 C20 H20B 109.5 . . ?
C18 C20 H20C 109.5 . . ?
H20A C20 H20B 109.5 . . ?
H20A C20 H20C 109.5 . . ?
H20B C20 H20C 109.5 . . ?
C25 C30 H30 107.8 . . ?
C25 C30 C32 111.8(3) . . ?
C25 C30 C31 111.5(3) . . ?
C32 C30 H30 107.8 . . ?
C32 C30 C31 109.9(3) . . ?
C31 C30 H30 107.8 . . ?
C1 C2 H2A 109.5 . . ?
C1 C2 H2B 109.5 . . ?
C1 C2 H2C 109.5 . . ?
H2A C2 H2B 109.5 . . ?
H2A C2 H2C 109.5 . . ?
H2B C2 H2C 109.5 . . ?
C28 C29 H29 119.7 . . ?
C27 C29 C28 120.7(3) . . ?
C27 C29 H29 119.7 . . ?
C33 C34 H34A 109.5 . . ?
C33 C34 H34B 109.5 . . ?
C33 C34 H34C 109.5 . . ?
H34A C34 H34B 109.5 . . ?
H34A C34 H34C 109.5 . . ?
H34B C34 H34C 109.5 . . ?
C21 C23 H23A 109.5 . . ?
C21 C23 H23B 109.5 . . ?
C21 C23 H23C 109.5 . . ?
H23A C23 H23B 109.5 . . ?
H23A C23 H23C 109.5 . . ?
H23B C23 H23C 109.5 . . ?
C21 C22 H22A 109.5 . . ?
C21 C22 H22B 109.5 . . ?
C21 C22 H22C 109.5 . . ?
H22A C22 H22B 109.5 . . ?
H22A C22 H22C 109.5 . . ?
H22B C22 H22C 109.5 . . ?
C18 C19 H19A 109.5 . . ?
C18 C19 H19B 109.5 . . ?
C18 C19 H19C 109.5 . . ?
H19A C19 H19B 109.5 . . ?
H19A C19 H19C 109.5 . . ?
H19B C19 H19C 109.5 . . ?
C30 C32 H32A 109.5 . . ?
C30 C32 H32B 109.5 . . ?
C30 C32 H32C 109.5 . . ?
H32A C32 H32B 109.5 . . ?
H32A C32 H32C 109.5 . . ?
H32B C32 H32C 109.5 . . ?
C33 C35 H35A 109.5 . . ?
C33 C35 H35B 109.5 . . ?
C33 C35 H35C 109.5 . . ?
H35A C35 H35B 109.5 . . ?
H35A C35 H35C 109.5 . . ?
H35B C35 H35C 109.5 . . ?
C30 C31 H31A 109.5 . . ?
C30 C31 H31B 109.5 . . ?
C30 C31 H31C 109.5 . . ?
H31A C31 H31B 109.5 . . ?
H31A C31 H31C 109.5 . . ?
H31B C31 H31C 109.5 . . ?

loop_
_geom_bond_atom_site_label_1
_geom_bond_atom_site_label_2
_geom_bond_distance
_geom_bond_site_symmetry_2
_geom_bond_publ_flag
Rh1 Rh2 2.4266(2) . ?
Rh1 O5 2.0443(15) . ?
Rh1 O4 2.0442(17) . ?
Rh1 O1 2.0418(17) . ?
Rh1 O6 2.0180(15) . ?
Rh1 C9 2.1430(19) . ?
Rh2 O7 2.0565(15) . ?
Rh2 O2 2.0354(18) . ?
Rh2 O3 2.0337(18) . ?
Rh2 O8 2.0298(16) . ?
O5 C5 1.265(3) . ?
O4 C3 1.269(3) . ?
O7 C7 1.256(3) . ?
O1 C1 1.265(3) . ?
O6 C7 1.260(3) . ?
O2 C1 1.254(3) . ?
O3 C3 1.255(3) . ?
O8 C5 1.255(3) . ?
N1 C12 1.454(3) . ?
N1 C9 1.360(3) . ?
N1 C10 1.381(3) . ?
N2 C9 1.356(2) . ?
N2 C24 1.448(3) . ?
N2 C11 1.381(3) . ?
C12 C13 1.395(3) . ?
C12 C14 1.392(3) . ?
C13 C15 1.394(3) . ?
C13 C18 1.514(4) . ?
C14 C16 1.397(3) . ?
C14 C21 1.519(4) . ?
C24 C26 1.394(4) . ?
C24 C25 1.386(4) . ?
C15 H15 0.9300 . ?
C15 C17 1.376(4) . ?
C16 H16 0.9300 . ?
C16 C17 1.381(4) . ?
C3 C4 1.507(4) . ?
C7 C8 1.505(3) . ?
C5 C6 1.508(3) . ?
C10 H10 0.9300 . ?
C10 C11 1.330(3) . ?
C17 H17 0.9300 . ?
C1 C2 1.507(4) . ?
C26 C28 1.390(4) . ?
C26 C33 1.510(4) . ?
C25 C27 1.391(4) . ?
C25 C30 1.514(4) . ?
C11 H11 0.9300 . ?
C18 C20 1.519(4) . ?
C18 C19 1.522(5) . ?
C18 H18 0.92(3) . ?
C21 H21 0.9800 . ?
C21 C23 1.524(4) . ?
C21 C22 1.523(5) . ?
C8 H8A 0.9600 . ?
C8 H8B 0.9600 . ?
C8 H8C 0.9600 . ?
C28 H28 0.9300 . ?
C28 C29 1.365(5) . ?
C4 H4A 0.9600 . ?
C4 H4B 0.9600 . ?
C4 H4C 0.9600 . ?
C6 H6A 0.9600 . ?
C6 H6B 0.9600 . ?
C6 H6C 0.9600 . ?
C27 H27 0.9300 . ?
C27 C29 1.362(5) . ?
C33 H33 0.9800 . ?
C33 C34 1.532(5) . ?
C33 C35 1.515(5) . ?
C20 H20A 0.9600 . ?
C20 H20B 0.9600 . ?
C20 H20C 0.9600 . ?
C30 H30 0.9800 . ?
C30 C32 1.525(6) . ?
C30 C31 1.535(6) . ?
C2 H2A 0.9600 . ?
C2 H2B 0.9600 . ?
C2 H2C 0.9600 . ?
C29 H29 0.9300 . ?
C34 H34A 0.9600 . ?
C34 H34B 0.9600 . ?
C34 H34C 0.9600 . ?
C23 H23A 0.9600 . ?
C23 H23B 0.9600 . ?
C23 H23C 0.9600 . ?
C22 H22A 0.9600 . ?
C22 H22B 0.9600 . ?
C22 H22C 0.9600 . ?
C19 H19A 0.9600 . ?
C19 H19B 0.9600 . ?
C19 H19C 0.9600 . ?
C32 H32A 0.9600 . ?
C32 H32B 0.9600 . ?
C32 H32C 0.9600 . ?
C35 H35A 0.9600 . ?
C35 H35B 0.9600 . ?
C35 H35C 0.9600 . ?
C31 H31A 0.9600 . ?
C31 H31B 0.9600 . ?
C31 H31C 0.9600 . ?

loop_
_geom_hbond_atom_site_label_D
_geom_hbond_atom_site_label_H
_geom_hbond_atom_site_label_A
_geom_hbond_distance_DH
_geom_hbond_distance_HA
_geom_hbond_distance_DA
_geom_hbond_angle_DHA
_geom_hbond_site_symmetry_A
_geom_hbond_publ_flag
C10 H10 O7 0.93 2.54 3.377(3) 149.6 2_556 yes

loop_
_geom_torsion_atom_site_label_1
_geom_torsion_atom_site_label_2
_geom_torsion_atom_site_label_3
_geom_torsion_atom_site_label_4
_geom_torsion
_geom_torsion_site_symmetry_1
_geom_torsion_site_symmetry_2
_geom_torsion_site_symmetry_3
_geom_torsion_site_symmetry_4
_geom_torsion_publ_flag
Rh1 O5 C5 O8 -2.5(4) . . . . ?
Rh1 O5 C5 C6 177.8(2) . . . . ?
Rh1 O4 C3 O3 -0.3(4) . . . . ?
Rh1 O4 C3 C4 179.91(19) . . . . ?
Rh1 O1 C1 O2 4.6(4) . . . . ?
Rh1 O1 C1 C2 -175.4(2) . . . . ?
Rh1 O6 C7 O7 -2.4(4) . . . . ?
Rh1 O6 C7 C8 177.8(2) . . . . ?
Rh2 O7 C7 O6 -0.1(4) . . . . ?
Rh2 O7 C7 C8 179.7(2) . . . . ?
Rh2 O2 C1 O1 -5.7(4) . . . . ?
Rh2 O2 C1 C2 174.3(2) . . . . ?
Rh2 O3 C3 O4 -2.0(4) . . . . ?
Rh2 O3 C3 C4 177.8(2) . . . . ?
Rh2 O8 C5 O5 0.8(4) . . . . ?
Rh2 O8 C5 C6 -179.4(2) . . . . ?
N1 C12 C13 C15 -169.81(19) . . . . ?
N1 C12 C13 C18 8.0(3) . . . . ?
N1 C12 C14 C16 170.30(19) . . . . ?
N1 C12 C14 C21 -7.4(3) . . . . ?
N1 C10 C11 N2 0.7(4) . . . . ?
N2 C24 C26 C28 -173.1(2) . . . . ?
N2 C24 C26 C33 6.0(4) . . . . ?
N2 C24 C25 C27 172.4(2) . . . . ?
N2 C24 C25 C30 -8.3(4) . . . . ?
C12 N1 C9 Rh1 5.3(4) . . . . ?
C12 N1 C9 N2 -176.3(2) . . . . ?
C12 N1 C10 C11 176.6(2) . . . . ?
C12 C13 C15 C17 0.0(3) . . . . ?
C12 C13 C18 C20 121.6(3) . . . . ?
C12 C13 C18 C19 -114.3(3) . . . . ?
C12 C14 C16 C17 -0.9(3) . . . . ?
C12 C14 C21 C23 -128.9(3) . . . . ?
C12 C14 C21 C22 106.1(3) . . . . ?
C13 C12 C14 C16 0.2(3) . . . . ?
C13 C12 C14 C21 -177.5(2) . . . . ?
C13 C15 C17 C16 -0.6(4) . . . . ?
C14 C12 C13 C15 0.2(3) . . . . ?
C14 C12 C13 C18 178.1(2) . . . . ?
C14 C16 C17 C15 1.1(4) . . . . ?
C9 N1 C12 C13 -97.2(3) . . . . ?
C9 N1 C12 C14 92.2(3) . . . . ?
C9 N1 C10 C11 -0.8(3) . . . . ?
C9 N2 C24 C26 -84.0(3) . . . . ?
C9 N2 C24 C25 101.9(3) . . . . ?
C9 N2 C11 C10 -0.3(3) . . . . ?
C24 N2 C9 Rh1 -0.7(3) . . . . ?
C24 N2 C9 N1 -179.2(2) . . . . ?
C24 N2 C11 C10 178.8(3) . . . . ?
C24 C26 C28 C29 1.2(5) . . . . ?
C24 C26 C33 C34 138.0(3) . . . . ?
C24 C26 C33 C35 -97.1(4) . . . . ?
C24 C25 C27 C29 0.4(5) . . . . ?
C24 C25 C30 C32 -116.6(3) . . . . ?
C24 C25 C30 C31 119.8(4) . . . . ?
C15 C13 C18 C20 -60.6(4) . . . . ?
C15 C13 C18 C19 63.5(4) . . . . ?
C16 C14 C21 C23 53.5(3) . . . . ?
C16 C14 C21 C22 -71.5(4) . . . . ?
C10 N1 C12 C13 86.0(3) . . . . ?
C10 N1 C12 C14 -84.6(3) . . . . ?
C10 N1 C9 Rh1 -177.81(18) . . . . ?
C10 N1 C9 N2 0.6(3) . . . . ?
C26 C24 C25 C27 -1.4(4) . . . . ?
C26 C24 C25 C30 177.9(3) . . . . ?
C26 C28 C29 C27 -2.2(6) . . . . ?
C25 C24 C26 C28 0.6(4) . . . . ?
C25 C24 C26 C33 179.7(3) . . . . ?
C25 C27 C29 C28 1.4(6) . . . . ?
C11 N2 C9 Rh1 178.23(19) . . . . ?
C11 N2 C9 N1 -0.2(3) . . . . ?
C11 N2 C24 C26 97.1(3) . . . . ?
C11 N2 C24 C25 -77.0(3) . . . . ?
C18 C13 C15 C17 -177.9(2) . . . . ?
C21 C14 C16 C17 176.8(2) . . . . ?
C28 C26 C33 C34 -43.0(4) . . . . ?
C28 C26 C33 C35 81.9(4) . . . . ?
C27 C25 C30 C32 62.7(4) . . . . ?
C27 C25 C30 C31 -60.9(5) . . . . ?
C33 C26 C28 C29 -177.9(3) . . . . ?
C30 C25 C27 C29 -179.0(3) . . . . ?
